data_7201628
loop_
_publ_author_name
'Ye, Junwei'
'Liu, Yu'
'Zhao, Yunfeng'
'Mu, Xiaoyue'
'Zhang, Ping'
'Wang, Yue'

_publ_section_title
;
 Porous lanthanide--copper coordination frameworks exhibiting
 reversible single-crystal-to-single-crystal transformation based on
 variable coordination number and geometry
;
_journal_issue 5
_journal_name_full CrystEngComm
_journal_page_first 598
_journal_paper_doi 10.1039/b712280b
_journal_volume 10
_journal_year 2008
_chemical_formula_sum 'C32 H16 Cu N4 Nd2 O26'
_chemical_formula_weight 1224.52
_chemical_name_systematic
;
?
;
_space_group_IT_number 2
_symmetry_cell_setting triclinic
_symmetry_space_group_name_Hall '-P 1'
_symmetry_space_group_name_H-M 'P -1'
_atom_sites_solution_hydrogens geom
_atom_sites_solution_primary direct
_atom_sites_solution_secondary difmap
_audit_creation_method SHELXL-97
_cell_angle_alpha 70.65(3)
_cell_angle_beta 84.44(3)
_cell_angle_gamma 70.73(3)
_cell_formula_units_Z 1
_cell_length_a 9.849(2)
_cell_length_b 10.440(2)
_cell_length_c 11.057(2)
_cell_measurement_reflns_used 8396
_cell_measurement_temperature 293(2)
_cell_measurement_theta_max 27.49
_cell_measurement_theta_min 3.37
_cell_volume 1012.5(4)
_computing_cell_refinement RAPID-AUTO
_computing_data_collection 'RAPID-AUTO (Rigaku, 1998)'
_computing_data_reduction RAPID-AUTO
_computing_molecular_graphics 'DIAMOND (Brandenburg, 1999) and SHELXP97'
_computing_publication_material SHELXL97
_computing_structure_refinement 'SHELXL97 (Sheldrick, 1997)'
_computing_structure_solution 'SHELXS97 (Sheldrick, 1997)'
_diffrn_ambient_temperature 293(2)
_diffrn_detector_area_resol_mean 10.0
_diffrn_measured_fraction_theta_full 0.952
_diffrn_measured_fraction_theta_max 0.786
_diffrn_measurement_device_type 'Rigaku RAXIS-RAPID'
_diffrn_measurement_method '\w scan'
_diffrn_radiation_monochromator graphite
_diffrn_radiation_source 'fine-focus sealed tube'
_diffrn_radiation_type MoK\a
_diffrn_radiation_wavelength 0.71073
_diffrn_reflns_av_R_equivalents 0.0664
_diffrn_reflns_av_sigmaI/netI 0.0941
_diffrn_reflns_limit_h_max 12
_diffrn_reflns_limit_h_min -10
_diffrn_reflns_limit_k_max 12
_diffrn_reflns_limit_k_min -12
_diffrn_reflns_limit_l_max 12
_diffrn_reflns_limit_l_min -12
_diffrn_reflns_number 7697
_diffrn_reflns_theta_full 22.50
_diffrn_reflns_theta_max 27.45
_diffrn_reflns_theta_min 3.36
_diffrn_standards_interval_count 0
_diffrn_standards_interval_time 0
_diffrn_standards_number 0
_exptl_absorpt_coefficient_mu 3.149
_exptl_absorpt_correction_T_max 0.5469
_exptl_absorpt_correction_T_min 0.3762
_exptl_absorpt_correction_type empirical
_exptl_absorpt_process_details 'Higashi (1995)'
_exptl_crystal_colour greenish
_exptl_crystal_density_diffrn 2.008
_exptl_crystal_density_meas ?
_exptl_crystal_density_method .
_exptl_crystal_description block
_exptl_crystal_F_000 593
_exptl_crystal_size_max 0.39
_exptl_crystal_size_mid 0.35
_exptl_crystal_size_min 0.22
_refine_diff_density_max 4.152
_refine_diff_density_min -3.228
_refine_diff_density_rms 0.270
_refine_ls_extinction_coef 0
_refine_ls_extinction_method none
_refine_ls_goodness_of_fit_ref 0.987
_refine_ls_hydrogen_treatment constr
_refine_ls_matrix_type full
_refine_ls_number_parameters 295
_refine_ls_number_reflns 3648
_refine_ls_number_restraints 0
_refine_ls_restrained_S_all 0.987
_refine_ls_R_factor_all 0.0949
_refine_ls_R_factor_gt 0.0861
_refine_ls_shift/su_max 0.000
_refine_ls_shift/su_mean 0.000
_refine_ls_structure_factor_coef Fsqd
_refine_ls_weighting_details 'calc w=1/[\s^2^(Fo^2^)+(0.0792P)^2^+28.1082P] where P=(Fo^2^+2Fc^2^)/3'
_refine_ls_weighting_scheme calc
_refine_ls_wR_factor_gt 0.1988
_refine_ls_wR_factor_ref 0.2053
_reflns_number_gt 3201
_reflns_number_total 3648
_reflns_threshold_expression >2sigma(I)
_cod_data_source_file b712280b.txt
_cod_data_source_block 2b
_cod_depositor_comments
;
The following automatic conversions were performed:
'_symmetry_cell_setting' value 'Triclinic' changed to 'triclinic'
according to '/home/saulius/struct/CIF-dictionaries/cif_core.dic'
dictionary named 'cif_core.dic' version 2.4.1 from 2010-06-29.

Automatic conversion script
Id: cif_fix_enum 1527 2010-12-29 10:47:43Z saulius 
;
_cod_original_cell_volume 1012.5(3)
_cod_original_sg_symbol_H-M 'P-1 '
_cod_database_code 7201628

loop_
_symmetry_equiv_pos_as_xyz
'x, y, z'
'-x, -y, -z'

loop_
_atom_site_label
_atom_site_type_symbol
_atom_site_fract_x
_atom_site_fract_y
_atom_site_fract_z
_atom_site_U_iso_or_equiv
_atom_site_adp_type
_atom_site_occupancy
_atom_site_symmetry_multiplicity
_atom_site_calc_flag
_atom_site_refinement_flags
_atom_site_disorder_assembly
_atom_site_disorder_group
Nd1 Nd 0.40259(6) 0.40649(6) 0.41782(6) 0.0285(3) Uani 1 1 d . . .
Cu1 Cu 0.5000 0.0000 1.5000 0.0312(5) Uani 1 2 d S . .
O1 O 0.3320(8) 0.1712(8) 0.5027(8) 0.0332(18) Uani 1 1 d . . .
O2 O 0.1611(10) 0.3752(8) 0.4766(10) 0.045(2) Uani 1 1 d . . .
O3 O -0.3562(9) 0.3807(8) 0.5155(8) 0.0346(19) Uani 1 1 d . . .
O4 O -0.3803(9) 0.1813(9) 0.5070(9) 0.040(2) Uani 1 1 d . . .
O5 O -0.0188(13) -0.2542(12) 0.7863(15) 0.090(5) Uani 1 1 d . . .
O6 O 0.1989(12) -0.2704(11) 0.7589(13) 0.071(4) Uani 1 1 d . . .
O7 O 0.3770(11) 0.3446(10) 0.6505(8) 0.045(2) Uani 1 1 d . . .
O8 O 0.4835(10) 0.4452(9) 0.7442(8) 0.041(2) Uani 1 1 d . . .
O9 O 0.4427(11) 0.2974(9) 1.2475(8) 0.039(2) Uani 1 1 d . . .
O10 O 0.4901(11) 0.0572(9) 1.3195(8) 0.045(2) Uani 1 1 d . . .
O11 O 0.2390(15) -0.1301(12) 1.1092(10) 0.070(3) Uani 1 1 d . . .
O12 O 0.206(2) -0.0489(18) 0.9060(12) 0.110(7) Uani 1 1 d . . .
O13 O 0.2165(11) 0.5866(10) 0.2595(9) 0.051(2) Uani 1 1 d . . .
N1 N 0.0773(12) -0.2030(11) 0.7474(12) 0.046(3) Uani 1 1 d . . .
N2 N 0.2439(15) -0.0425(13) 1.0026(11) 0.051(3) Uani 1 1 d . . .
C1 C 0.0947(13) 0.1640(11) 0.5666(11) 0.029(2) Uani 1 1 d . . .
C2 C -0.0497(13) 0.2396(12) 0.5400(12) 0.033(3) Uani 1 1 d . . .
H2 H -0.0778 0.3381 0.5001 0.039 Uiso 1 1 calc R . .
C3 C -0.1542(13) 0.1701(12) 0.5723(12) 0.033(3) Uani 1 1 d . . .
C4 C -0.1111(13) 0.0218(12) 0.6402(11) 0.030(2) Uani 1 1 d . . .
H4 H -0.1779 -0.0274 0.6620 0.036 Uiso 1 1 calc R . .
C5 C 0.0326(13) -0.0484(11) 0.6733(11) 0.032(3) Uani 1 1 d . . .
C6 C 0.1392(13) 0.0184(12) 0.6353(11) 0.034(3) Uani 1 1 d . . .
H6 H 0.2357 -0.0325 0.6551 0.041 Uiso 1 1 calc R . .
C7 C 0.1992(13) 0.2415(11) 0.5121(11) 0.032(3) Uani 1 1 d . . .
C8 C -0.3048(13) 0.2464(12) 0.5311(10) 0.032(3) Uani 1 1 d . . .
C9 C 0.3857(14) 0.2660(12) 0.8770(11) 0.034(3) Uani 1 1 d . . .
C10 C 0.4211(14) 0.2775(12) 0.9904(12) 0.036(3) Uani 1 1 d . . .
H10 H 0.4544 0.3519 0.9881 0.043 Uiso 1 1 calc R . .
C11 C 0.4074(14) 0.1782(12) 1.1082(13) 0.039(3) Uani 1 1 d . . .
C12 C 0.3543(14) 0.0692(12) 1.1120(11) 0.036(3) Uani 1 1 d . . .
H12 H 0.3511 -0.0020 1.1887 0.043 Uiso 1 1 calc R . .
C13 C 0.3060(15) 0.0697(13) 0.9976(11) 0.038(3) Uani 1 1 d . . .
C14 C 0.3244(14) 0.1624(13) 0.8797(11) 0.035(3) Uani 1 1 d . . .
H14 H 0.2968 0.1559 0.8044 0.042 Uiso 1 1 calc R . .
C15 C 0.4156(14) 0.3616(12) 0.7474(10) 0.031(3) Uani 1 1 d . . .
C16 C 0.4517(13) 0.1822(13) 1.2335(11) 0.034(3) Uani 1 1 d . . .
H13A H 0.1268 0.5827 0.2705 0.041 Uiso 1 1 d . . .
H13B H 0.2439 0.5845 0.1804 0.041 Uiso 1 1 d . . .

loop_
_atom_site_aniso_label
_atom_site_aniso_U_11
_atom_site_aniso_U_22
_atom_site_aniso_U_33
_atom_site_aniso_U_23
_atom_site_aniso_U_13
_atom_site_aniso_U_12
Nd1 0.0395(4) 0.0190(3) 0.0316(4) -0.0080(2) 0.0007(2) -0.0152(2)
Cu1 0.0425(11) 0.0200(9) 0.0291(10) -0.0079(8) -0.0005(8) -0.0071(8)
O1 0.035(4) 0.023(4) 0.042(5) -0.008(3) 0.000(3) -0.011(3)
O2 0.044(5) 0.019(4) 0.067(6) -0.008(4) 0.000(4) -0.010(3)
O3 0.047(5) 0.019(4) 0.040(5) -0.010(3) 0.003(4) -0.012(3)
O4 0.038(5) 0.030(4) 0.060(6) -0.021(4) 0.002(4) -0.014(4)
O5 0.060(7) 0.041(6) 0.142(13) 0.019(7) 0.002(7) -0.029(5)
O6 0.050(6) 0.034(5) 0.099(9) 0.005(5) 0.011(6) -0.004(5)
O7 0.074(7) 0.040(5) 0.032(5) -0.012(4) 0.015(4) -0.037(5)
O8 0.064(6) 0.038(5) 0.030(4) -0.011(4) -0.001(4) -0.029(4)
O9 0.078(6) 0.027(4) 0.025(4) -0.015(3) -0.001(4) -0.026(4)
O10 0.081(7) 0.025(4) 0.026(4) -0.008(3) 0.001(4) -0.014(4)
O11 0.126(11) 0.058(7) 0.047(6) -0.013(5) 0.017(6) -0.066(7)
O12 0.22(2) 0.127(13) 0.041(7) -0.022(8) -0.008(9) -0.135(14)
O13 0.054(6) 0.044(5) 0.051(6) 0.001(4) -0.007(4) -0.023(4)
N1 0.042(6) 0.026(5) 0.064(8) -0.005(5) 0.006(5) -0.014(5)
N2 0.084(9) 0.044(7) 0.041(7) -0.013(5) 0.018(6) -0.046(6)
C1 0.044(6) 0.015(5) 0.029(6) -0.005(4) 0.000(4) -0.015(4)
C2 0.041(6) 0.022(5) 0.039(7) -0.013(5) 0.000(5) -0.010(5)
C3 0.046(7) 0.020(5) 0.042(7) -0.015(5) 0.000(5) -0.017(5)
C4 0.044(6) 0.025(5) 0.030(6) -0.010(5) -0.003(5) -0.020(5)
C5 0.039(6) 0.019(5) 0.036(6) -0.006(4) 0.003(5) -0.011(4)
C6 0.041(6) 0.024(5) 0.033(6) -0.007(5) 0.003(5) -0.008(5)
C7 0.041(6) 0.018(5) 0.037(6) -0.008(4) -0.004(5) -0.009(4)
C8 0.045(7) 0.025(5) 0.023(6) -0.002(4) 0.007(4) -0.013(5)
C9 0.049(7) 0.026(6) 0.033(6) -0.008(5) 0.007(5) -0.021(5)
C10 0.052(7) 0.024(6) 0.036(7) -0.012(5) 0.008(5) -0.016(5)
C11 0.050(7) 0.023(5) 0.044(7) -0.011(5) 0.013(5) -0.015(5)
C12 0.055(8) 0.028(6) 0.028(6) -0.008(5) 0.014(5) -0.021(5)
C13 0.065(8) 0.030(6) 0.029(6) -0.008(5) 0.008(5) -0.030(6)
C14 0.053(7) 0.035(6) 0.027(6) -0.013(5) 0.006(5) -0.024(5)
C15 0.057(7) 0.029(6) 0.018(6) -0.010(4) 0.012(5) -0.026(5)
C16 0.043(7) 0.031(6) 0.027(6) -0.009(5) -0.004(5) -0.010(5)

loop_
_atom_type_symbol
_atom_type_description
_atom_type_scat_dispersion_real
_atom_type_scat_dispersion_imag
_atom_type_scat_source
C C 0.0033 0.0016 'International Tables Vol C Tables 4.2.6.8 and 6.1.1.4'
H H 0.0000 0.0000 'International Tables Vol C Tables 4.2.6.8 and 6.1.1.4'
Cu Cu 0.3201 1.2651 'International Tables Vol C Tables 4.2.6.8 and 6.1.1.4'
N N 0.0061 0.0033 'International Tables Vol C Tables 4.2.6.8 and 6.1.1.4'
Nd Nd -0.1943 3.0179 'International Tables Vol C Tables 4.2.6.8 and 6.1.1.4'
O O 0.0106 0.0060 'International Tables Vol C Tables 4.2.6.8 and 6.1.1.4'

loop_
_geom_angle_atom_site_label_1
_geom_angle_atom_site_label_2
_geom_angle_atom_site_label_3
_geom_angle
_geom_angle_site_symmetry_1
_geom_angle_site_symmetry_3
_geom_angle_publ_flag
O8 Nd1 O9 77.5(3) 2_666 1_554 ?
O8 Nd1 O7 136.0(3) 2_666 . ?
O9 Nd1 O7 140.6(3) 1_554 . ?
O8 Nd1 O3 76.2(3) 2_666 2_566 ?
O9 Nd1 O3 149.7(3) 1_554 2_566 ?
O7 Nd1 O3 69.6(3) . 2_566 ?
O8 Nd1 O13 71.7(3) 2_666 . ?
O9 Nd1 O13 79.3(3) 1_554 . ?
O7 Nd1 O13 124.8(3) . . ?
O3 Nd1 O13 78.5(3) 2_566 . ?
O8 Nd1 O2 140.8(3) 2_666 . ?
O9 Nd1 O2 94.9(3) 1_554 . ?
O7 Nd1 O2 71.0(3) . . ?
O3 Nd1 O2 96.1(3) 2_566 . ?
O13 Nd1 O2 69.1(3) . . ?
O8 Nd1 O4 100.7(3) 2_666 1_655 ?
O9 Nd1 O4 78.1(3) 1_554 1_655 ?
O7 Nd1 O4 75.7(3) . 1_655 ?
O3 Nd1 O4 121.4(3) 2_566 1_655 ?
O13 Nd1 O4 157.3(3) . 1_655 ?
O2 Nd1 O4 115.4(3) . 1_655 ?
O8 Nd1 O3 72.8(3) 2_666 1_655 ?
O9 Nd1 O3 111.7(3) 1_554 1_655 ?
O7 Nd1 O3 71.9(3) . 1_655 ?
O3 Nd1 O3 74.1(3) 2_566 1_655 ?
O13 Nd1 O3 139.3(3) . 1_655 ?
O2 Nd1 O3 142.7(3) . 1_655 ?
O4 Nd1 O3 50.4(3) 1_655 1_655 ?
O8 Nd1 O1 148.3(3) 2_666 . ?
O9 Nd1 O1 71.5(3) 1_554 . ?
O7 Nd1 O1 71.5(3) . . ?
O3 Nd1 O1 135.4(3) 2_566 . ?
O13 Nd1 O1 107.7(3) . . ?
O2 Nd1 O1 50.4(3) . . ?
O4 Nd1 O1 67.2(3) 1_655 . ?
O3 Nd1 O1 113.0(2) 1_655 . ?
O8 Nd1 C7 154.6(3) 2_666 . ?
O9 Nd1 C7 83.5(3) 1_554 . ?
O7 Nd1 C7 68.5(3) . . ?
O3 Nd1 C7 116.1(3) 2_566 . ?
O13 Nd1 C7 88.4(3) . . ?
O2 Nd1 C7 24.7(3) . . ?
O4 Nd1 C7 91.6(3) 1_655 . ?
O3 Nd1 C7 130.7(3) 1_655 . ?
O1 Nd1 C7 25.7(3) . . ?
O8 Nd1 C8 85.8(3) 2_666 1_655 ?
O9 Nd1 C8 94.1(3) 1_554 1_655 ?
O7 Nd1 C8 73.2(3) . 1_655 ?
O3 Nd1 C8 98.5(3) 2_566 1_655 ?
O13 Nd1 C8 157.4(3) . 1_655 ?
O2 Nd1 C8 133.4(3) . 1_655 ?
O4 Nd1 C8 24.9(3) 1_655 1_655 ?
O3 Nd1 C8 25.5(3) 1_655 1_655 ?
O1 Nd1 C8 90.3(3) . 1_655 ?
C7 Nd1 C8 112.6(3) . 1_655 ?
O8 Nd1 Nd1 70.4(2) 2_666 2_666 ?
O9 Nd1 Nd1 139.8(2) 1_554 2_666 ?
O7 Nd1 Nd1 65.6(2) . 2_666 ?
O3 Nd1 Nd1 38.3(2) 2_566 2_666 ?
O13 Nd1 Nd1 111.5(2) . 2_666 ?
O2 Nd1 Nd1 125.3(2) . 2_666 ?
O4 Nd1 Nd1 84.6(2) 1_655 2_666 ?
O3 Nd1 Nd1 35.83(17) 1_655 2_666 ?
O1 Nd1 Nd1 133.24(19) . 2_666 ?
C7 Nd1 Nd1 133.5(2) . 2_666 ?
C8 Nd1 Nd1 60.6(2) 1_655 2_666 ?
O10 Cu1 O10 180.000(2) . 2_658 ?
O10 Cu1 O1 91.1(4) . 1_556 ?
O10 Cu1 O1 88.9(4) 2_658 1_556 ?
O10 Cu1 O1 88.9(4) . 2_657 ?
O10 Cu1 O1 91.1(4) 2_658 2_657 ?
O1 Cu1 O1 180.000(2) 1_556 2_657 ?
O10 Cu1 O4 95.1(4) . 1_656 ?
O10 Cu1 O4 84.9(4) 2_658 1_656 ?
O1 Cu1 O4 77.0(3) 1_556 1_656 ?
O1 Cu1 O4 103.0(3) 2_657 1_656 ?
O10 Cu1 O4 84.9(4) . 2_557 ?
O10 Cu1 O4 95.1(4) 2_658 2_557 ?
O1 Cu1 O4 103.0(3) 1_556 2_557 ?
O1 Cu1 O4 77.0(3) 2_657 2_557 ?
O4 Cu1 O4 180.000(1) 1_656 2_557 ?
C7 O1 Cu1 156.3(8) . 1_554 ?
C7 O1 Nd1 91.9(6) . . ?
Cu1 O1 Nd1 111.2(3) 1_554 . ?
C7 O2 Nd1 98.5(7) . . ?
C8 O3 Nd1 153.8(8) . 2_566 ?
C8 O3 Nd1 93.4(7) . 1_455 ?
Nd1 O3 Nd1 105.9(3) 2_566 1_455 ?
C8 O4 Cu1 166.8(8) . 1_454 ?
C8 O4 Nd1 95.3(7) . 1_455 ?
Cu1 O4 Nd1 96.5(3) 1_454 1_455 ?
C15 O7 Nd1 142.8(7) . . ?
C15 O8 Nd1 136.1(7) . 2_666 ?
C16 O9 Nd1 139.3(8) . 1_556 ?
C16 O10 Cu1 131.8(8) . . ?
Nd1 O13 H13A 117.9 . . ?
Nd1 O13 H13B 109.9 . . ?
H13A O13 H13B 108.4 . . ?
O6 N1 O5 123.4(12) . . ?
O6 N1 C5 120.2(11) . . ?
O5 N1 C5 116.2(11) . . ?
O12 N2 O11 123.0(12) . . ?
O12 N2 C13 120.1(11) . . ?
O11 N2 C13 116.9(12) . . ?
C2 C1 C6 120.8(11) . . ?
C2 C1 C7 117.4(10) . . ?
C6 C1 C7 121.6(10) . . ?
C1 C2 C3 121.1(10) . . ?
C1 C2 H2 119.4 . . ?
C3 C2 H2 119.4 . . ?
C2 C3 C4 118.8(11) . . ?
C2 C3 C8 121.3(10) . . ?
C4 C3 C8 119.8(10) . . ?
C5 C4 C3 118.5(11) . . ?
C5 C4 H4 120.8 . . ?
C3 C4 H4 120.8 . . ?
C4 C5 C6 123.1(10) . . ?
C4 C5 N1 118.5(10) . . ?
C6 C5 N1 118.3(10) . . ?
C1 C6 C5 117.4(11) . . ?
C1 C6 H6 121.3 . . ?
C5 C6 H6 121.3 . . ?
O2 C7 O1 119.0(11) . . ?
O2 C7 C1 121.0(10) . . ?
O1 C7 C1 119.9(9) . . ?
O2 C7 Nd1 56.8(6) . . ?
O1 C7 Nd1 62.3(6) . . ?
C1 C7 Nd1 175.8(8) . . ?
O4 C8 O3 120.7(11) . . ?
O4 C8 C3 120.1(10) . . ?
O3 C8 C3 119.2(11) . . ?
O4 C8 Nd1 59.8(6) . 1_455 ?
O3 C8 Nd1 61.1(6) . 1_455 ?
C3 C8 Nd1 173.6(8) . 1_455 ?
C10 C9 C14 120.2(11) . . ?
C10 C9 C15 121.7(11) . . ?
C14 C9 C15 118.1(11) . . ?
C9 C10 C11 120.6(12) . . ?
C9 C10 H10 119.7 . . ?
C11 C10 H10 119.7 . . ?
C12 C11 C10 119.7(12) . . ?
C12 C11 C16 117.8(11) . . ?
C10 C11 C16 122.4(12) . . ?
C11 C12 C13 118.0(11) . . ?
C11 C12 H12 121.0 . . ?
C13 C12 H12 121.0 . . ?
C14 C13 C12 123.0(12) . . ?
C14 C13 N2 118.8(11) . . ?
C12 C13 N2 117.9(10) . . ?
C13 C14 C9 117.9(12) . . ?
C13 C14 H14 121.1 . . ?
C9 C14 H14 121.1 . . ?
O8 C15 O7 124.7(10) . . ?
O8 C15 C9 118.4(10) . . ?
O7 C15 C9 116.8(10) . . ?
O9 C16 O10 126.9(11) . . ?
O9 C16 C11 120.5(10) . . ?
O10 C16 C11 112.6(11) . . ?

loop_
_geom_bond_atom_site_label_1
_geom_bond_atom_site_label_2
_geom_bond_distance
_geom_bond_site_symmetry_2
_geom_bond_publ_flag
Nd1 O8 2.405(8) 2_666 ?
Nd1 O9 2.445(8) 1_554 ?
Nd1 O7 2.446(9) . ?
Nd1 O3 2.457(8) 2_566 ?
Nd1 O13 2.475(10) . ?
Nd1 O2 2.502(9) . ?
Nd1 O4 2.574(9) 1_655 ?
Nd1 O3 2.601(9) 1_655 ?
Nd1 O1 2.622(8) . ?
Nd1 C7 2.958(12) . ?
Nd1 C8 2.967(12) 1_655 ?
Nd1 Nd1 4.0370(15) 2_666 ?
Cu1 O10 1.887(8) . ?
Cu1 O10 1.887(8) 2_658 ?
Cu1 O1 2.001(8) 1_556 ?
Cu1 O1 2.001(8) 2_657 ?
Cu1 O4 2.562(9) 1_656 ?
Cu1 O4 2.562(9) 2_557 ?
O1 C7 1.285(14) . ?
O1 Cu1 2.001(8) 1_554 ?
O2 C7 1.250(13) . ?
O3 C8 1.281(13) . ?
O3 Nd1 2.457(8) 2_566 ?
O3 Nd1 2.601(9) 1_455 ?
O4 C8 1.256(16) . ?
O4 Cu1 2.562(9) 1_454 ?
O4 Nd1 2.574(9) 1_455 ?
O5 N1 1.212(15) . ?
O6 N1 1.166(15) . ?
O7 C15 1.253(15) . ?
O8 C15 1.254(15) . ?
O8 Nd1 2.405(8) 2_666 ?
O9 C16 1.236(15) . ?
O9 Nd1 2.445(8) 1_556 ?
O10 C16 1.293(14) . ?
O11 N2 1.237(14) . ?
O12 N2 1.197(17) . ?
O13 H13A 0.8924 . ?
O13 H13B 0.8955 . ?
N1 C5 1.482(14) . ?
N2 C13 1.474(17) . ?
C1 C2 1.385(16) . ?
C1 C6 1.393(15) . ?
C1 C7 1.477(16) . ?
C2 C3 1.401(17) . ?
C2 H2 0.9300 . ?
C3 C4 1.413(15) . ?
C3 C8 1.467(17) . ?
C4 C5 1.382(16) . ?
C4 H4 0.9300 . ?
C5 C6 1.403(17) . ?
C6 H6 0.9300 . ?
C8 Nd1 2.967(12) 1_455 ?
C9 C10 1.385(18) . ?
C9 C14 1.393(17) . ?
C9 C15 1.517(15) . ?
C10 C11 1.397(16) . ?
C10 H10 0.9300 . ?
C11 C12 1.388(18) . ?
C11 C16 1.510(19) . ?
C12 C13 1.392(19) . ?
C12 H12 0.9300 . ?
C13 C14 1.379(16) . ?
C14 H14 0.9300 . ?
